data_7213990
loop_
_publ_author_name
'Woodall, Christopher H.'
'Brayshaw, Simon K.'
'Schiffers, Stefanie'
'Allan, David R.'
'Parsons, Simon'
'Valiente, Rafael'
'Raithby, Paul R.'

_publ_section_title
;
 High-pressure crystallographic and spectroscopic studies on two molecular
 dithienylethene switches
;
_journal_issue 11
_journal_name_full CrystEngComm
_journal_page_first 2119
_journal_paper_doi 10.1039/c3ce41933a
_journal_volume 16
_journal_year 2014
_chemical_formula_moiety 'C17 H14 F6 S2'
_chemical_formula_sum 'C17 H14 F6 S2'
_chemical_formula_weight 396.42
_chemical_name_common DimethylthiopheneDTE
_chemical_name_systematic
;
 1,2-Bis(2,5-dimethylthiophen-3-yl) perfluorocyclopentene
;
_space_group_IT_number 15
_symmetry_cell_setting monoclinic
_symmetry_space_group_name_Hall '-C 2yc'
_symmetry_space_group_name_H-M 'C 1 2/c 1'
_atom_sites_solution_hydrogens geom
_atom_sites_solution_primary direct
_atom_sites_solution_secondary difmap
_audit_creation_method SHELXL-97
_cell_angle_alpha 90.00
_cell_angle_beta 118.132(23)
_cell_angle_gamma 90.00
_cell_formula_units_Z 4
_cell_length_a 18.0508(11)
_cell_length_b 8.3848(8)
_cell_length_c 10.551(23)
_cell_measurement_reflns_used 786
_cell_measurement_temperature 293
_cell_measurement_theta_max 27.8447
_cell_measurement_theta_min 2.1079
_cell_volume 1408(3)
_computing_cell_refinement
;
CrysAlisPro, Oxford Diffraction Ltd.,
Version 1.171.34.9 (release 08-12-2009 CrysAlis171 .NET)
(compiled Dec  8 2009,17:31:18)
;
_computing_data_collection
;
CrysAlisPro, Oxford Diffraction Ltd.,
Version 1.171.34.9 (release 08-12-2009 CrysAlis171 .NET)
(compiled Dec  8 2009,17:31:18)
;
_computing_data_reduction
;
CrysAlisPro, Oxford Diffraction Ltd.,
Version 1.171.34.9 (release 08-12-2009 CrysAlis171 .NET)
(compiled Dec  8 2009,17:31:18)
;
_computing_structure_refinement 'SHELXL-97 (Sheldrick, 1997)'
_computing_structure_solution 'SIR92 (Altomare et al., 1994)'
_diffrn_ambient_temperature 293
_diffrn_measured_fraction_theta_full 0.254
_diffrn_measured_fraction_theta_max 0.254
_diffrn_measurement_device
;
CrystalLogic Kappa (3 circle)
;
_diffrn_measurement_device_type
;
Rigaku Saturn724+ (2x2 bin mode)
;
_diffrn_measurement_method \w
_diffrn_radiation_monochromator Synchrotron
_diffrn_radiation_type synchrotron
_diffrn_radiation_wavelength 0.6889
_diffrn_reflns_av_R_equivalents 0.0563
_diffrn_reflns_av_sigmaI/netI 0.0898
_diffrn_reflns_limit_h_max 13
_diffrn_reflns_limit_h_min -14
_diffrn_reflns_limit_k_max 11
_diffrn_reflns_limit_k_min -9
_diffrn_reflns_limit_l_max 14
_diffrn_reflns_limit_l_min -12
_diffrn_reflns_number 1296
_diffrn_reflns_theta_full 28.06
_diffrn_reflns_theta_max 28.06
_diffrn_reflns_theta_min 2.66
_exptl_absorpt_coefficient_mu 0.351
_exptl_absorpt_correction_type multi-scan
_exptl_absorpt_process_details
;
CrysAlisPro, Oxford Diffraction Ltd.,
Version 1.171.34.9 (release 08-12-2009 CrysAlis171 .NET)
(compiled Dec  8 2009,17:31:18)
Empirical absorption correction using spherical harmonics,
 implemented in SCALE3 ABSPACK scaling algorithm.
;
_exptl_crystal_colour colourless
_exptl_crystal_density_diffrn 1.870
_exptl_crystal_density_method 'not measured'
_exptl_crystal_description block
_exptl_crystal_F_000 808
_exptl_crystal_size_max 0.12
_exptl_crystal_size_mid 0.11
_exptl_crystal_size_min 0.10
_refine_diff_density_max 0.482
_refine_diff_density_min -0.355
_refine_diff_density_rms 0.075
_refine_ls_extinction_method none
_refine_ls_goodness_of_fit_ref 1.089
_refine_ls_hydrogen_treatment constr
_refine_ls_matrix_type full
_refine_ls_number_parameters 74
_refine_ls_number_reflns 476
_refine_ls_number_restraints 28
_refine_ls_restrained_S_all 1.059
_refine_ls_R_factor_all 0.1193
_refine_ls_R_factor_gt 0.0982
_refine_ls_shift/su_max 0.000
_refine_ls_shift/su_mean 0.000
_refine_ls_structure_factor_coef Fsqd
_refine_ls_weighting_details 'calc w=1/[\s^2^(Fo^2^)+(0.0538P)^2^+1.4525P] where P=(Fo^2^+2Fc^2^)/3'
_refine_ls_weighting_scheme calc
_refine_ls_wR_factor_gt 0.2321
_refine_ls_wR_factor_ref 0.2507
_reflns_number_gt 353
_reflns_number_total 476
_reflns_threshold_expression >2sigma(I)
_cod_data_source_file c3ce41933a.txt
_cod_data_source_block 3.64GPaDimethylthiopheneDTE
_cod_depositor_comments
;
The following automatic conversions were performed:

'_symmetry_cell_setting' value 'Monoclinic' changed to 'monoclinic'
according to
/usr/data/users/saulius/automatic-downloads/current/RSC/lib/dictionaries/cif_core.dic
dictionary named 'cif_core.dic' version 2.4.2 from 2011-04-26.

Automatic conversion script
Id: cif_fix_values 2281 2013-09-26 08:29:07Z andrius 
;
_cod_original_cell_volume 1408.2(1)
_cod_database_code 7213990

loop_
_symmetry_equiv_pos_as_xyz
'x, y, z'
'-x, y, -z+1/2'
'x+1/2, y+1/2, z'
'-x+1/2, y+1/2, -z+1/2'
'-x, -y, -z'
'x, -y, z-1/2'
'-x+1/2, -y+1/2, -z'
'x+1/2, -y+1/2, z-1/2'

loop_
_atom_site_label
_atom_site_type_symbol
_atom_site_fract_x
_atom_site_fract_y
_atom_site_fract_z
_atom_site_U_iso_or_equiv
_atom_site_adp_type
_atom_site_occupancy
_atom_site_symmetry_multiplicity
_atom_site_calc_flag
_atom_site_refinement_flags
_atom_site_disorder_assembly
_atom_site_disorder_group
S1 S 0.3220(5) 0.9830(2) 0.0529(5) 0.041(5) Uani 1 1 d D A .
C1 C 0.4610(7) 0.5933(7) 0.1927(7) 0.0171(19) Uiso 1 1 d D . .
C2A C 0.4373(13) 0.4323(14) 0.1239(13) 0.022(5) Uiso 0.50 1 d PD A 1
C2B C 0.4312(11) 0.4215(15) 0.1545(15) 0.018(4) Uiso 0.50 1 d PD A 2
C3 C 0.5000 0.3193(11) 0.2500 0.024(3) Uiso 1 2 d SD . .
C11 C 0.4299(17) 0.8985(10) 0.3369(15) 0.029(2) Uiso 1 1 d D A .
H11A H 0.4322 0.8036 0.3895 0.043 Uiso 1 1 calc R . .
H11B H 0.3946 0.9759 0.3492 0.043 Uiso 1 1 calc R . .
H11C H 0.4855 0.9414 0.3722 0.043 Uiso 1 1 calc R . .
C12 C 0.3950(12) 0.8595(8) 0.1822(12) 0.0219(19) Uiso 1 1 d D . .
C13 C 0.4044(13) 0.7249(8) 0.1162(12) 0.0189(19) Uiso 1 1 d D A .
C14 C 0.3517(17) 0.7258(9) -0.0359(16) 0.025(2) Uiso 1 1 d D . .
H14 H 0.3519 0.6439 -0.0952 0.030 Uiso 1 1 calc R A .
C15 C 0.3016(15) 0.8545(10) -0.0865(14) 0.031(2) Uiso 1 1 d D A .
C16 C 0.233(2) 0.8890(13) -0.243(2) 0.051(3) Uiso 1 1 d . . .
H16A H 0.2458 0.9872 -0.2755 0.077 Uiso 1 1 calc R A .
H16B H 0.1793 0.8976 -0.2459 0.077 Uiso 1 1 calc R . .
H16C H 0.2317 0.8035 -0.3047 0.077 Uiso 1 1 calc R . .
F1A F 0.452(2) 0.4186(11) 0.010(2) 0.024(3) Uiso 0.50 1 d PD A 1
F2A F 0.3552(18) 0.3920(14) 0.0750(19) 0.045(4) Uiso 0.50 1 d PD A 1
F1B F 0.418(2) 0.3872(13) 0.022(2) 0.034(3) Uiso 0.50 1 d PD A 2
F2B F 0.3607(18) 0.3894(13) 0.162(2) 0.046(3) Uiso 0.50 1 d PD A 2
F3A F 0.5482(16) 0.2645(15) 0.181(2) 0.048(3) Uiso 0.50 1 d PD A -1
F3B F 0.482(2) 0.1943(12) 0.298(2) 0.043(3) Uiso 0.50 1 d PD A -1

loop_
_atom_site_aniso_label
_atom_site_aniso_U_11
_atom_site_aniso_U_22
_atom_site_aniso_U_33
_atom_site_aniso_U_23
_atom_site_aniso_U_13
_atom_site_aniso_U_12
S1 0.063(17) 0.0312(12) 0.046(5) 0.0173(14) 0.040(9) 0.016(2)

loop_
_atom_type_symbol
_atom_type_description
_atom_type_scat_dispersion_real
_atom_type_scat_dispersion_imag
_atom_type_scat_source
C C 0.0029 0.0015 'International Tables Vol C Tables 4.2.6.8 and 6.1.1.4'
H H 0.0000 0.0000 'International Tables Vol C Tables 4.2.6.8 and 6.1.1.4'
F F 0.0165 0.0096 'International Tables Vol C Tables 4.2.6.8 and 6.1.1.4'
S S 0.1188 0.1164 'International Tables Vol C Tables 4.2.6.8 and 6.1.1.4'

loop_
_geom_angle_atom_site_label_1
_geom_angle_atom_site_label_2
_geom_angle_atom_site_label_3
_geom_angle
_geom_angle_site_symmetry_1
_geom_angle_site_symmetry_3
C15 S1 C12 94.3(6) . .
C1 C1 C13 130.8(7) 2_655 .
C1 C1 C2A 111.8(8) 2_655 .
C13 C1 C2A 116.6(9) . .
C1 C1 C2B 108.9(6) 2_655 .
C13 C1 C2B 120.0(10) . .
F1A C2A F2A 106.1(18) . .
F1A C2A C1 112.1(13) . .
F2A C2A C1 114.7(13) . .
F1A C2A C3 109.4(15) . .
F2A C2A C3 112.8(14) . .
C1 C2A C3 101.8(10) . .
F1B C2B F2B 108.3(18) . .
F1B C2B C3 105.9(16) . .
F2B C2B C3 111.3(15) . .
F1B C2B C1 110.4(13) . .
F2B C2B C1 113.6(12) . .
C3 C2B C1 107.1(12) . .
F3B C3 F3B 68.3(15) . 2_655
F3B C3 F3A 105.2(14) 2_655 2_655
F3B C3 F3A 105.2(14) . .
F3A C3 F3A 143.1(13) 2_655 .
F3B C3 C2B 120.4(13) . 2_655
F3B C3 C2B 118.0(16) 2_655 2_655
F3A C3 C2B 110.9(11) 2_655 2_655
F3A C3 C2B 91.0(12) . 2_655
F3B C3 C2B 118.0(16) . .
F3B C3 C2B 120.4(13) 2_655 .
F3A C3 C2B 91.0(12) 2_655 .
F3A C3 C2B 110.9(11) . .
C2B C3 C2B 107.7(14) 2_655 .
F3B C3 C2A 112.0(11) . 2_655
F3B C3 C2A 127.7(16) 2_655 2_655
F3A C3 C2A 97.2(11) 2_655 2_655
F3A C3 C2A 104.6(13) . 2_655
C2B C3 C2A 105.5(11) . 2_655
F3B C3 C2A 127.7(16) . .
F3B C3 C2A 112.0(11) 2_655 .
F3A C3 C2A 104.6(13) 2_655 .
F3A C3 C2A 97.2(11) . .
C2B C3 C2A 105.5(11) 2_655 .
C2A C3 C2A 106.9(12) 2_655 .
C13 C12 C11 130.3(12) . .
C13 C12 S1 108.8(9) . .
C11 C12 S1 120.5(8) . .
C12 C13 C14 112.8(11) . .
C12 C13 C1 124.1(11) . .
C14 C13 C1 123.1(7) . .
C15 C14 C13 114.6(8) . .
C14 C15 C16 128.3(10) . .
C14 C15 S1 109.3(12) . .
C16 C15 S1 122.3(10) . .

loop_
_geom_bond_atom_site_label_1
_geom_bond_atom_site_label_2
_geom_bond_distance
_geom_bond_site_symmetry_2
S1 C15 1.718(9) .
S1 C12 1.725(15) .
C1 C1 1.36(2) 2_655
C1 C13 1.461(14) .
C1 C2A 1.497(12) .
C1 C2B 1.524(15) .
C2A F1A 1.352(16) .
C2A F2A 1.36(2) .
C2A C3 1.590(12) .
C2B F1B 1.334(15) .
C2B F2B 1.341(19) .
C2B C3 1.453(12) .
C3 F3B 1.267(11) .
C3 F3B 1.267(11) 2_655
C3 F3A 1.451(13) 2_655
C3 F3A 1.451(13) .
C3 C2B 1.453(12) 2_655
C3 C2A 1.590(12) 2_655
C11 C12 1.483(16) .
C12 C13 1.378(11) .
C13 C14 1.43(2) .
C14 C15 1.35(2) .
C15 C16 1.56(3) .

loop_
_geom_torsion_atom_site_label_1
_geom_torsion_atom_site_label_2
_geom_torsion_atom_site_label_3
_geom_torsion_atom_site_label_4
_geom_torsion
_geom_torsion_site_symmetry_1
_geom_torsion_site_symmetry_4
C1 C1 C2A F1A -96.4(18) 2_655 .
C13 C1 C2A F1A 75(2) . .
C2B C1 C2A F1A -178(4) . .
C1 C1 C2A F2A 142.5(13) 2_655 .
C13 C1 C2A F2A -46.3(16) . .
C2B C1 C2A F2A 61(3) . .
C1 C1 C2A C3 20.5(16) 2_655 .
C13 C1 C2A C3 -168.3(9) . .
C2B C1 C2A C3 -61(3) . .
C1 C1 C2B F1B -118.3(19) 2_655 .
C13 C1 C2B F1B 66(2) . .
C2A C1 C2B F1B -15(3) . .
C1 C1 C2B F2B 119.9(15) 2_655 .
C13 C1 C2B F2B -55.4(18) . .
C2A C1 C2B F2B -136(3) . .
C1 C1 C2B C3 -3.5(16) 2_655 .
C13 C1 C2B C3 -178.8(8) . .
C2A C1 C2B C3 100(4) . .
F1B C2B C3 F3B -100.5(17) . .
F2B C2B C3 F3B 17.0(16) . .
C1 C2B C3 F3B 141.8(11) . .
F1B C2B C3 F3B -20(2) . 2_655
F2B C2B C3 F3B 97.1(18) . 2_655
C1 C2B C3 F3B -138.2(15) . 2_655
F1B C2B C3 F3A -128.7(16) . 2_655
F2B C2B C3 F3A -11.2(13) . 2_655
C1 C2B C3 F3A 113.5(13) . 2_655
F1B C2B C3 F3A 20.9(19) . .
F2B C2B C3 F3A 138.4(14) . .
C1 C2B C3 F3A -96.9(14) . .
F1B C2B C3 C2B 119.0(18) . 2_655
F2B C2B C3 C2B -123.5(15) . 2_655
C1 C2B C3 C2B 1.2(5) . 2_655
F1B C2B C3 C2A 133.5(15) . 2_655
F2B C2B C3 C2A -109.0(12) . 2_655
C1 C2B C3 C2A 15.7(13) . 2_655
F1B C2B C3 C2A 36(3) . .
F2B C2B C3 C2A 153(4) . .
C1 C2B C3 C2A -82(3) . .
F1A C2A C3 F3B -111.3(17) . .
F2A C2A C3 F3B 6.6(16) . .
C1 C2A C3 F3B 129.9(13) . .
F1A C2A C3 F3B -32(2) . 2_655
F2A C2A C3 F3B 85.5(18) . 2_655
C1 C2A C3 F3B -151.1(15) . 2_655
F1A C2A C3 F3A -145.7(15) . 2_655
F2A C2A C3 F3A -27.8(13) . 2_655
C1 C2A C3 F3A 95.5(14) . 2_655
F1A C2A C3 F3A 4.3(17) . .
F2A C2A C3 F3A 122.1(13) . .
C1 C2A C3 F3A -114.5(14) . .
F1A C2A C3 C2B 97.3(16) . 2_655
F2A C2A C3 C2B -144.8(14) . 2_655
C1 C2A C3 C2B -21.5(14) . 2_655
F1A C2A C3 C2B -161(4) . .
F2A C2A C3 C2B -44(3) . .
C1 C2A C3 C2B 80(3) . .
F1A C2A C3 C2A 111.9(18) . 2_655
F2A C2A C3 C2A -130.2(14) . 2_655
C1 C2A C3 C2A -6.8(6) . 2_655
C15 S1 C12 C13 1.8(13) . .
C15 S1 C12 C11 -172.2(14) . .
C11 C12 C13 C14 172.6(17) . .
S1 C12 C13 C14 -0.7(18) . .
C11 C12 C13 C1 -6(3) . .
S1 C12 C13 C1 -179.7(11) . .
C1 C1 C13 C12 -38(2) 2_655 .
C2A C1 C13 C12 152.7(16) . .
C2B C1 C13 C12 136.0(16) . .
C1 C1 C13 C14 143.0(16) 2_655 .
C2A C1 C13 C14 -26(2) . .
C2B C1 C13 C14 -42.9(19) . .
C12 C13 C14 C15 -1(2) . .
C1 C13 C14 C15 177.7(14) . .
C13 C14 C15 C16 -175.7(17) . .
C13 C14 C15 S1 3(2) . .
C12 S1 C15 C14 -2.6(15) . .
C12 S1 C15 C16 175.9(15) . .
